data_7005826
loop_
_publ_author_name
'Brown, Eric C.'
'Johnson, Brandon'
'Palavicini, Sara'
'Kucera, Benjamin E.'
'Casella, Luigi'
'Tolman, William B.'

_publ_section_title
;
 Modular syntheses of multidentate ligands with variable N-donors:
 applications to tri- and tetracopper(I) complexes.
;
_journal_issue 28
_journal_name_full 'Dalton transactions (Cambridge, England : 2003)'
_journal_page_first 3035
_journal_page_last 3042
_journal_paper_doi 10.1039/B705806C
_journal_year 2007
_chemical_formula_moiety 'C27 H30 Cu N4, F6 P'
_chemical_formula_sum 'C27 H30 Cu F6 N4 P'
_chemical_formula_weight 619.06
_chemical_name_common '05006-complex 21'
_chemical_name_systematic
;
?
;
_space_group_IT_number 2
_symmetry_cell_setting triclinic
_symmetry_space_group_name_Hall '-P 1'
_symmetry_space_group_name_H-M 'P -1'
_atom_sites_solution_hydrogens geom
_atom_sites_solution_primary direct
_atom_sites_solution_secondary difmap
_audit_creation_method SHELXL-97
_cell_angle_alpha 83.962(2)
_cell_angle_beta 84.970(2)
_cell_angle_gamma 83.927(2)
_cell_formula_units_Z 2
_cell_length_a 10.4705(12)
_cell_length_b 11.0935(13)
_cell_length_c 12.0139(14)
_cell_measurement_reflns_used 3006
_cell_measurement_temperature 173(2)
_cell_measurement_theta_max 24.95
_cell_measurement_theta_min 2.40
_cell_volume 1375.8(3)
_computing_cell_refinement 'SAINT, Bruker'
_computing_data_collection 'SMART, Bruker'
_computing_data_reduction 'SAINT, Bruker'
_computing_molecular_graphics 'SHELXTL, Bruker'
_computing_publication_material 'Bruker SHELXTL'
_computing_structure_refinement 'SHELXL-97 (Sheldrick, 1997)'
_computing_structure_solution 'SHELXS-97 (Sheldrick, 1990)'
_diffrn_ambient_temperature 173(2)
_diffrn_measured_fraction_theta_full 0.997
_diffrn_measured_fraction_theta_max 0.997
_diffrn_measurement_device_type 'Bruker SMART Platform CCD'
_diffrn_measurement_method 'area detector, omega scans'
_diffrn_radiation_monochromator graphite
_diffrn_radiation_source 'normal-focus sealed tube'
_diffrn_radiation_type MoK\a
_diffrn_radiation_wavelength 0.71073
_diffrn_reflns_av_R_equivalents 0.0382
_diffrn_reflns_av_sigmaI/netI 0.0398
_diffrn_reflns_limit_h_max 12
_diffrn_reflns_limit_h_min -12
_diffrn_reflns_limit_k_max 13
_diffrn_reflns_limit_k_min -13
_diffrn_reflns_limit_l_max 14
_diffrn_reflns_limit_l_min -14
_diffrn_reflns_number 13962
_diffrn_reflns_theta_full 25.05
_diffrn_reflns_theta_max 25.05
_diffrn_reflns_theta_min 1.71
_exptl_absorpt_coefficient_mu 0.917
_exptl_absorpt_correction_T_max 0.8747
_exptl_absorpt_correction_T_min 0.6571
_exptl_absorpt_correction_type multi-scan
_exptl_absorpt_process_details 'SADABS, R. Blessing, 1995'
_exptl_crystal_colour yellow
_exptl_crystal_density_diffrn 1.494
_exptl_crystal_density_method 'not measured'
_exptl_crystal_description plate
_exptl_crystal_F_000 636
_exptl_crystal_size_max 0.50
_exptl_crystal_size_mid 0.15
_exptl_crystal_size_min 0.15
_refine_diff_density_max 0.371
_refine_diff_density_min -0.193
_refine_diff_density_rms 0.055
_refine_ls_extinction_method none
_refine_ls_goodness_of_fit_ref 1.029
_refine_ls_hydrogen_treatment constr
_refine_ls_matrix_type full
_refine_ls_number_parameters 352
_refine_ls_number_reflns 4868
_refine_ls_number_restraints 0
_refine_ls_restrained_S_all 1.029
_refine_ls_R_factor_all 0.0387
_refine_ls_R_factor_gt 0.0300
_refine_ls_shift/su_max 0.001
_refine_ls_shift/su_mean 0.000
_refine_ls_structure_factor_coef Fsqd
_refine_ls_weighting_details 'calc w=1/[\s^2^(Fo^2^)+(0.0317P)^2^+0.6850P] where P=(Fo^2^+2Fc^2^)/3'
_refine_ls_weighting_scheme calc
_refine_ls_wR_factor_gt 0.0734
_refine_ls_wR_factor_ref 0.0784
_reflns_number_gt 4170
_reflns_number_total 4868
_reflns_threshold_expression >2sigma(I)
_cod_data_source_file B705806C.txt
_cod_data_source_block 05006m
_cod_original_sg_symbol_H-M P-1
_cod_database_code 7005826

loop_
_symmetry_equiv_pos_as_xyz
'x, y, z'
'-x, -y, -z'

loop_
_atom_site_label
_atom_site_type_symbol
_atom_site_fract_x
_atom_site_fract_y
_atom_site_fract_z
_atom_site_U_iso_or_equiv
_atom_site_adp_type
_atom_site_occupancy
_atom_site_symmetry_multiplicity
_atom_site_calc_flag
_atom_site_refinement_flags
_atom_site_disorder_assembly
_atom_site_disorder_group
Cu1 Cu 0.22967(2) 0.24040(2) 0.73843(2) 0.02235(9) Uani 1 1 d . . .
P1 P 0.54581(6) 0.69349(6) 0.74603(5) 0.02973(15) Uani 1 1 d . . .
N3 N 0.23971(16) 0.36165(15) 0.60289(14) 0.0218(4) Uani 1 1 d . . .
F6 F 0.59044(15) 0.77642(14) 0.63541(12) 0.0485(4) Uani 1 1 d . . .
N2 N 0.25170(17) 0.07225(16) 0.68711(15) 0.0269(4) Uani 1 1 d . . .
N1 N 0.25031(17) 0.26400(17) 0.89626(15) 0.0286(4) Uani 1 1 d . . .
F2 F 0.69004(14) 0.67422(14) 0.78008(14) 0.0530(4) Uani 1 1 d . . .
N4 N 0.44347(16) 0.22860(16) 0.71543(15) 0.0252(4) Uani 1 1 d . . .
F3 F 0.50109(16) 0.61178(15) 0.85592(13) 0.0556(4) Uani 1 1 d . . .
F5 F 0.52107(17) 0.81176(14) 0.81181(13) 0.0574(4) Uani 1 1 d . . .
F4 F 0.57261(17) 0.57524(15) 0.67953(14) 0.0607(5) Uani 1 1 d . . .
C22 C 0.05207(19) 0.34472(18) 0.50185(17) 0.0230(4) Uani 1 1 d . . .
C21 C 0.1780(2) 0.38561(19) 0.51502(18) 0.0244(5) Uani 1 1 d . . .
H21A H 0.2165 0.4336 0.4535 0.029 Uiso 1 1 calc R . .
C3 C 0.1734(2) 0.2926(2) 0.97929(19) 0.0327(5) Uani 1 1 d . . .
H3A H 0.2072 0.2896 1.0505 0.039 Uiso 1 1 calc R . .
C20 C 0.3631(2) 0.4149(2) 0.60236(19) 0.0276(5) Uani 1 1 d . . .
H20A H 0.3588 0.4679 0.6642 0.033 Uiso 1 1 calc R . .
H20B H 0.3793 0.4655 0.5306 0.033 Uiso 1 1 calc R . .
C19 C 0.4727(2) 0.3139(2) 0.61681(19) 0.0280(5) Uani 1 1 d . . .
H19A H 0.4861 0.2693 0.5489 0.034 Uiso 1 1 calc R . .
H19B H 0.5533 0.3500 0.6257 0.034 Uiso 1 1 calc R . .
C24 C -0.1210(2) 0.3399(2) 0.38311(19) 0.0313(5) Uani 1 1 d . . .
H24A H -0.1548 0.3569 0.3117 0.038 Uiso 1 1 calc R . .
F1 F 0.40195(14) 0.71357(18) 0.70970(14) 0.0647(5) Uani 1 1 d . . .
C10 C 0.4798(2) 0.1005(2) 0.6979(2) 0.0319(5) Uani 1 1 d . . .
H10A H 0.4840 0.0513 0.7714 0.038 Uiso 1 1 calc R . .
H10B H 0.5663 0.0919 0.6573 0.038 Uiso 1 1 calc R . .
C25 C -0.1937(2) 0.2856(2) 0.4722(2) 0.0313(5) Uani 1 1 d . . .
H25A H -0.2782 0.2667 0.4625 0.038 Uiso 1 1 calc R . .
C23 C 0.0009(2) 0.36953(19) 0.39779(18) 0.0273(5) Uani 1 1 d . . .
H23A H 0.0504 0.4072 0.3363 0.033 Uiso 1 1 calc R . .
C12 C 0.1748(2) -0.0076(2) 0.6796(2) 0.0370(6) Uani 1 1 d . . .
H12A H 0.2048 -0.0737 0.6369 0.044 Uiso 1 1 calc R . .
C26 C -0.1435(2) 0.2588(2) 0.5756(2) 0.0318(5) Uani 1 1 d . . .
H26A H -0.1929 0.2201 0.6366 0.038 Uiso 1 1 calc R . .
C4 C 0.0354(2) 0.3301(2) 0.97199(18) 0.0317(5) Uani 1 1 d . . .
C27 C -0.0218(2) 0.2883(2) 0.59018(18) 0.0281(5) Uani 1 1 d . . .
H27A H 0.0121 0.2697 0.6615 0.034 Uiso 1 1 calc R . .
C1 C 0.4784(2) 0.2665(2) 0.82150(19) 0.0323(5) Uani 1 1 d . . .
H1A H 0.4762 0.3564 0.8155 0.039 Uiso 1 1 calc R . .
H1B H 0.5673 0.2319 0.8354 0.039 Uiso 1 1 calc R . .
C2 C 0.3861(2) 0.2241(2) 0.91973(19) 0.0373(6) Uani 1 1 d . . .
H2A H 0.3978 0.1341 0.9331 0.045 Uiso 1 1 calc R . .
H2B H 0.4061 0.2581 0.9885 0.045 Uiso 1 1 calc R . .
C13 C 0.0431(2) -0.0041(2) 0.7325(2) 0.0355(6) Uani 1 1 d . . .
C6 C -0.1460(2) 0.4164(2) 0.8710(2) 0.0406(6) Uani 1 1 d . . .
H6A H -0.1797 0.4540 0.8036 0.049 Uiso 1 1 calc R . .
C5 C -0.0154(2) 0.3849(2) 0.8743(2) 0.0342(5) Uani 1 1 d . . .
H5A H 0.0405 0.4009 0.8090 0.041 Uiso 1 1 calc R . .
C7 C -0.2282(2) 0.3932(2) 0.9657(2) 0.0438(6) Uani 1 1 d . . .
H7A H -0.3182 0.4146 0.9633 0.053 Uiso 1 1 calc R . .
C18 C -0.0476(2) -0.0623(2) 0.6848(3) 0.0442(7) Uani 1 1 d . . .
H18A H -0.0236 -0.1021 0.6187 0.053 Uiso 1 1 calc R . .
C9 C -0.0478(2) 0.3089(3) 1.0671(2) 0.0439(6) Uani 1 1 d . . .
H9A H -0.0142 0.2734 1.1352 0.053 Uiso 1 1 calc R . .
C11 C 0.3822(2) 0.0536(2) 0.6303(2) 0.0322(5) Uani 1 1 d . . .
H11A H 0.3839 0.0975 0.5541 0.039 Uiso 1 1 calc R . .
H11B H 0.4051 -0.0342 0.6226 0.039 Uiso 1 1 calc R . .
C15 C -0.1185(2) 0.0527(3) 0.8779(2) 0.0468(7) Uani 1 1 d . . .
H15A H -0.1435 0.0925 0.9437 0.056 Uiso 1 1 calc R . .
C17 C -0.1723(3) -0.0623(2) 0.7334(3) 0.0507(8) Uani 1 1 d . . .
H17A H -0.2341 -0.1011 0.7003 0.061 Uiso 1 1 calc R . .
C16 C -0.2066(3) -0.0063(3) 0.8296(3) 0.0519(8) Uani 1 1 d . . .
H16A H -0.2919 -0.0080 0.8635 0.062 Uiso 1 1 calc R . .
C14 C 0.0069(2) 0.0532(2) 0.8292(2) 0.0391(6) Uani 1 1 d . . .
H14A H 0.0681 0.0929 0.8623 0.047 Uiso 1 1 calc R . .
C8 C -0.1790(3) 0.3390(3) 1.0634(2) 0.0494(7) Uani 1 1 d . . .
H8A H -0.2354 0.3223 1.1283 0.059 Uiso 1 1 calc R . .

loop_
_atom_site_aniso_label
_atom_site_aniso_U_11
_atom_site_aniso_U_22
_atom_site_aniso_U_33
_atom_site_aniso_U_23
_atom_site_aniso_U_13
_atom_site_aniso_U_12
Cu1 0.01923(14) 0.02600(15) 0.02231(15) -0.00326(10) -0.00273(10) -0.00271(10)
P1 0.0290(3) 0.0358(3) 0.0262(3) -0.0045(3) -0.0056(2) -0.0069(3)
N3 0.0182(9) 0.0207(9) 0.0267(9) -0.0028(7) -0.0023(7) -0.0021(7)
F6 0.0537(9) 0.0586(10) 0.0333(8) 0.0055(7) -0.0033(7) -0.0154(8)
N2 0.0261(10) 0.0240(10) 0.0313(10) -0.0035(8) -0.0044(8) -0.0030(8)
N1 0.0293(10) 0.0332(10) 0.0241(10) -0.0031(8) -0.0038(8) -0.0050(8)
F2 0.0371(8) 0.0518(9) 0.0718(11) 0.0028(8) -0.0230(8) -0.0059(7)
N4 0.0210(9) 0.0285(10) 0.0269(10) -0.0045(8) -0.0050(7) -0.0015(7)
F3 0.0623(10) 0.0573(10) 0.0427(9) 0.0109(8) 0.0066(8) -0.0104(8)
F5 0.0886(13) 0.0419(9) 0.0414(9) -0.0132(7) -0.0125(8) 0.0106(8)
F4 0.0700(11) 0.0541(10) 0.0648(11) -0.0313(8) 0.0145(9) -0.0275(9)
C22 0.0226(11) 0.0197(10) 0.0266(11) -0.0048(8) -0.0022(9) 0.0015(8)
C21 0.0245(11) 0.0225(11) 0.0255(11) -0.0007(9) 0.0004(9) -0.0022(9)
C3 0.0390(13) 0.0382(13) 0.0220(12) -0.0057(10) -0.0031(10) -0.0057(11)
C20 0.0217(11) 0.0266(12) 0.0354(13) 0.0005(9) -0.0040(9) -0.0080(9)
C19 0.0175(10) 0.0347(12) 0.0327(12) -0.0041(10) -0.0005(9) -0.0075(9)
C24 0.0293(12) 0.0364(13) 0.0294(12) -0.0117(10) -0.0102(10) 0.0060(10)
F1 0.0316(9) 0.1070(15) 0.0564(10) 0.0002(10) -0.0139(7) -0.0108(9)
C10 0.0206(11) 0.0313(12) 0.0430(14) -0.0040(10) -0.0045(10) 0.0028(9)
C25 0.0202(11) 0.0342(13) 0.0416(14) -0.0145(11) -0.0066(10) 0.0013(9)
C23 0.0286(12) 0.0266(11) 0.0263(12) -0.0040(9) -0.0021(9) 0.0006(9)
C12 0.0340(13) 0.0264(12) 0.0524(16) -0.0100(11) -0.0063(11) -0.0028(10)
C26 0.0252(12) 0.0326(13) 0.0374(13) -0.0017(10) -0.0005(10) -0.0058(9)
C4 0.0363(13) 0.0351(13) 0.0242(12) -0.0088(10) 0.0011(10) -0.0029(10)
C27 0.0260(11) 0.0314(12) 0.0269(12) 0.0006(9) -0.0057(9) -0.0031(9)
C1 0.0215(11) 0.0435(14) 0.0333(13) -0.0057(11) -0.0094(9) -0.0021(10)
C2 0.0314(13) 0.0553(16) 0.0258(12) -0.0039(11) -0.0107(10) 0.0003(11)
C13 0.0298(12) 0.0217(12) 0.0555(16) 0.0004(11) -0.0075(11) -0.0054(9)
C6 0.0380(14) 0.0450(15) 0.0361(14) -0.0015(11) -0.0009(11) 0.0045(11)
C5 0.0372(13) 0.0318(13) 0.0312(13) -0.0032(10) 0.0057(10) 0.0009(10)
C7 0.0325(14) 0.0537(17) 0.0451(16) -0.0117(13) 0.0035(11) -0.0019(12)
C18 0.0371(14) 0.0269(13) 0.0714(19) -0.0059(12) -0.0137(13) -0.0076(11)
C9 0.0434(15) 0.0640(18) 0.0239(13) -0.0046(12) -0.0005(11) -0.0050(13)
C11 0.0288(12) 0.0280(12) 0.0400(14) -0.0094(10) 0.0021(10) -0.0007(9)
C15 0.0389(15) 0.0477(16) 0.0508(16) 0.0092(13) 0.0025(12) -0.0086(12)
C17 0.0346(15) 0.0318(14) 0.088(2) 0.0061(15) -0.0193(15) -0.0115(11)
C16 0.0287(14) 0.0475(17) 0.075(2) 0.0209(16) -0.0042(13) -0.0103(12)
C14 0.0329(13) 0.0365(14) 0.0481(16) 0.0055(12) -0.0063(11) -0.0105(11)
C8 0.0399(15) 0.076(2) 0.0321(14) -0.0098(13) 0.0079(12) -0.0110(14)

loop_
_atom_type_symbol
_atom_type_description
_atom_type_scat_dispersion_real
_atom_type_scat_dispersion_imag
_atom_type_scat_source
C C 0.0033 0.0016 'International Tables Vol C Tables 4.2.6.8 and 6.1.1.4'
H H 0.0000 0.0000 'International Tables Vol C Tables 4.2.6.8 and 6.1.1.4'
N N 0.0061 0.0033 'International Tables Vol C Tables 4.2.6.8 and 6.1.1.4'
F F 0.0171 0.0103 'International Tables Vol C Tables 4.2.6.8 and 6.1.1.4'
P P 0.1023 0.0942 'International Tables Vol C Tables 4.2.6.8 and 6.1.1.4'
Cu Cu 0.3201 1.2651 'International Tables Vol C Tables 4.2.6.8 and 6.1.1.4'

loop_
_geom_angle_atom_site_label_1
_geom_angle_atom_site_label_2
_geom_angle_atom_site_label_3
_geom_angle
_geom_angle_site_symmetry_1
_geom_angle_site_symmetry_3
_geom_angle_publ_flag
N1 Cu1 N3 128.64(7) . . ?
N1 Cu1 N2 120.37(8) . . ?
N3 Cu1 N2 108.47(7) . . ?
N1 Cu1 N4 85.85(7) . . ?
N3 Cu1 N4 83.71(7) . . ?
N2 Cu1 N4 84.58(7) . . ?
F3 P1 F2 90.42(9) . . ?
F3 P1 F5 90.47(9) . . ?
F2 P1 F5 89.97(9) . . ?
F3 P1 F1 90.53(9) . . ?
F2 P1 F1 179.01(10) . . ?
F5 P1 F1 90.32(10) . . ?
F3 P1 F4 89.99(9) . . ?
F2 P1 F4 89.38(9) . . ?
F5 P1 F4 179.21(10) . . ?
F1 P1 F4 90.32(10) . . ?
F3 P1 F6 179.73(10) . . ?
F2 P1 F6 89.73(9) . . ?
F5 P1 F6 89.30(9) . . ?
F1 P1 F6 89.33(9) . . ?
F4 P1 F6 90.24(9) . . ?
C21 N3 C20 117.20(18) . . ?
C21 N3 Cu1 135.02(14) . . ?
C20 N3 Cu1 106.61(13) . . ?
C12 N2 C11 117.32(19) . . ?
C12 N2 Cu1 133.96(17) . . ?
C11 N2 Cu1 107.77(13) . . ?
C3 N1 C2 116.81(19) . . ?
C3 N1 Cu1 134.55(17) . . ?
C2 N1 Cu1 108.20(14) . . ?
C10 N4 C19 114.01(18) . . ?
C10 N4 C1 115.60(18) . . ?
C19 N4 C1 114.04(17) . . ?
C10 N4 Cu1 103.29(12) . . ?
C19 N4 Cu1 105.25(12) . . ?
C1 N4 Cu1 102.67(12) . . ?
C27 C22 C23 118.5(2) . . ?
C27 C22 C21 122.94(19) . . ?
C23 C22 C21 118.49(19) . . ?
N3 C21 C22 124.91(19) . . ?
N3 C21 H21A 117.5 . . ?
C22 C21 H21A 117.5 . . ?
N1 C3 C4 124.0(2) . . ?
N1 C3 H3A 118.0 . . ?
C4 C3 H3A 118.0 . . ?
N3 C20 C19 109.95(17) . . ?
N3 C20 H20A 109.7 . . ?
C19 C20 H20A 109.7 . . ?
N3 C20 H20B 109.7 . . ?
C19 C20 H20B 109.7 . . ?
H20A C20 H20B 108.2 . . ?
N4 C19 C20 110.76(17) . . ?
N4 C19 H19A 109.5 . . ?
C20 C19 H19A 109.5 . . ?
N4 C19 H19B 109.5 . . ?
C20 C19 H19B 109.5 . . ?
H19A C19 H19B 108.1 . . ?
C23 C24 C25 120.0(2) . . ?
C23 C24 H24A 120.0 . . ?
C25 C24 H24A 120.0 . . ?
N4 C10 C11 110.42(17) . . ?
N4 C10 H10A 109.6 . . ?
C11 C10 H10A 109.6 . . ?
N4 C10 H10B 109.6 . . ?
C11 C10 H10B 109.6 . . ?
H10A C10 H10B 108.1 . . ?
C24 C25 C26 119.9(2) . . ?
C24 C25 H25A 120.0 . . ?
C26 C25 H25A 120.0 . . ?
C24 C23 C22 120.7(2) . . ?
C24 C23 H23A 119.7 . . ?
C22 C23 H23A 119.7 . . ?
N2 C12 C13 124.3(2) . . ?
N2 C12 H12A 117.9 . . ?
C13 C12 H12A 117.9 . . ?
C27 C26 C25 120.0(2) . . ?
C27 C26 H26A 120.0 . . ?
C25 C26 H26A 120.0 . . ?
C5 C4 C9 118.7(2) . . ?
C5 C4 C3 122.8(2) . . ?
C9 C4 C3 118.5(2) . . ?
C26 C27 C22 120.9(2) . . ?
C26 C27 H27A 119.6 . . ?
C22 C27 H27A 119.6 . . ?
N4 C1 C2 111.18(18) . . ?
N4 C1 H1A 109.4 . . ?
C2 C1 H1A 109.4 . . ?
N4 C1 H1B 109.4 . . ?
C2 C1 H1B 109.4 . . ?
H1A C1 H1B 108.0 . . ?
N1 C2 C1 110.76(18) . . ?
N1 C2 H2A 109.5 . . ?
C1 C2 H2A 109.5 . . ?
N1 C2 H2B 109.5 . . ?
C1 C2 H2B 109.5 . . ?
H2A C2 H2B 108.1 . . ?
C14 C13 C18 119.4(2) . . ?
C14 C13 C12 121.9(2) . . ?
C18 C13 C12 118.7(2) . . ?
C5 C6 C7 120.1(2) . . ?
C5 C6 H6A 119.9 . . ?
C7 C6 H6A 119.9 . . ?
C6 C5 C4 120.7(2) . . ?
C6 C5 H5A 119.6 . . ?
C4 C5 H5A 119.6 . . ?
C8 C7 C6 119.8(2) . . ?
C8 C7 H7A 120.1 . . ?
C6 C7 H7A 120.1 . . ?
C17 C18 C13 120.2(3) . . ?
C17 C18 H18A 119.9 . . ?
C13 C18 H18A 119.9 . . ?
C8 C9 C4 120.6(2) . . ?
C8 C9 H9A 119.7 . . ?
C4 C9 H9A 119.7 . . ?
N2 C11 C10 110.00(18) . . ?
N2 C11 H11A 109.7 . . ?
C10 C11 H11A 109.7 . . ?
N2 C11 H11B 109.7 . . ?
C10 C11 H11B 109.7 . . ?
H11A C11 H11B 108.2 . . ?
C16 C15 C14 119.5(3) . . ?
C16 C15 H15A 120.3 . . ?
C14 C15 H15A 120.3 . . ?
C16 C17 C18 119.9(3) . . ?
C16 C17 H17A 120.0 . . ?
C18 C17 H17A 120.0 . . ?
C17 C16 C15 120.8(3) . . ?
C17 C16 H16A 119.6 . . ?
C15 C16 H16A 119.6 . . ?
C13 C14 C15 120.2(2) . . ?
C13 C14 H14A 119.9 . . ?
C15 C14 H14A 119.9 . . ?
C7 C8 C9 120.1(2) . . ?
C7 C8 H8A 120.0 . . ?
C9 C8 H8A 120.0 . . ?

loop_
_geom_bond_atom_site_label_1
_geom_bond_atom_site_label_2
_geom_bond_distance
_geom_bond_site_symmetry_2
_geom_bond_publ_flag
Cu1 N1 1.9746(18) . ?
Cu1 N3 2.0027(17) . ?
Cu1 N2 2.0097(18) . ?
Cu1 N4 2.2231(17) . ?
P1 F3 1.5855(15) . ?
P1 F2 1.5860(15) . ?
P1 F5 1.5885(16) . ?
P1 F1 1.5915(16) . ?
P1 F4 1.5941(16) . ?
P1 F6 1.5987(15) . ?
N3 C21 1.276(3) . ?
N3 C20 1.476(3) . ?
N2 C12 1.273(3) . ?
N2 C11 1.477(3) . ?
N1 C3 1.272(3) . ?
N1 C2 1.486(3) . ?
N4 C10 1.464(3) . ?
N4 C19 1.468(3) . ?
N4 C1 1.470(3) . ?
C22 C27 1.391(3) . ?
C22 C23 1.393(3) . ?
C22 C21 1.465(3) . ?
C21 H21A 0.9500 . ?
C3 C4 1.468(3) . ?
C3 H3A 0.9500 . ?
C20 C19 1.525(3) . ?
C20 H20A 0.9900 . ?
C20 H20B 0.9900 . ?
C19 H19A 0.9900 . ?
C19 H19B 0.9900 . ?
C24 C23 1.381(3) . ?
C24 C25 1.381(3) . ?
C24 H24A 0.9500 . ?
C10 C11 1.523(3) . ?
C10 H10A 0.9900 . ?
C10 H10B 0.9900 . ?
C25 C26 1.382(3) . ?
C25 H25A 0.9500 . ?
C23 H23A 0.9500 . ?
C12 C13 1.466(3) . ?
C12 H12A 0.9500 . ?
C26 C27 1.379(3) . ?
C26 H26A 0.9500 . ?
C4 C5 1.385(3) . ?
C4 C9 1.390(3) . ?
C27 H27A 0.9500 . ?
C1 C2 1.526(3) . ?
C1 H1A 0.9900 . ?
C1 H1B 0.9900 . ?
C2 H2A 0.9900 . ?
C2 H2B 0.9900 . ?
C13 C14 1.388(4) . ?
C13 C18 1.397(3) . ?
C6 C5 1.379(3) . ?
C6 C7 1.383(3) . ?
C6 H6A 0.9500 . ?
C5 H5A 0.9500 . ?
C7 C8 1.377(4) . ?
C7 H7A 0.9500 . ?
C18 C17 1.383(4) . ?
C18 H18A 0.9500 . ?
C9 C8 1.383(4) . ?
C9 H9A 0.9500 . ?
C11 H11A 0.9900 . ?
C11 H11B 0.9900 . ?
C15 C16 1.385(4) . ?
C15 C14 1.390(3) . ?
C15 H15A 0.9500 . ?
C17 C16 1.371(4) . ?
C17 H17A 0.9500 . ?
C16 H16A 0.9500 . ?
C14 H14A 0.9500 . ?
C8 H8A 0.9500 . ?

loop_
_geom_torsion_atom_site_label_1
_geom_torsion_atom_site_label_2
_geom_torsion_atom_site_label_3
_geom_torsion_atom_site_label_4
_geom_torsion
_geom_torsion_site_symmetry_1
_geom_torsion_site_symmetry_2
_geom_torsion_site_symmetry_3
_geom_torsion_site_symmetry_4
_geom_torsion_publ_flag
N1 Cu1 N3 C21 -140.61(19) . . . . ?
N2 Cu1 N3 C21 57.7(2) . . . . ?
N4 Cu1 N3 C21 139.8(2) . . . . ?
N1 Cu1 N3 C20 52.63(16) . . . . ?
N2 Cu1 N3 C20 -109.05(13) . . . . ?
N4 Cu1 N3 C20 -26.92(13) . . . . ?
N1 Cu1 N2 C12 91.9(2) . . . . ?
N3 Cu1 N2 C12 -104.6(2) . . . . ?
N4 Cu1 N2 C12 173.9(2) . . . . ?
N1 Cu1 N2 C11 -99.98(15) . . . . ?
N3 Cu1 N2 C11 63.48(15) . . . . ?
N4 Cu1 N2 C11 -18.03(14) . . . . ?
N3 Cu1 N1 C3 92.7(2) . . . . ?
N2 Cu1 N1 C3 -107.5(2) . . . . ?
N4 Cu1 N1 C3 171.2(2) . . . . ?
N3 Cu1 N1 C2 -95.51(16) . . . . ?
N2 Cu1 N1 C2 64.28(17) . . . . ?
N4 Cu1 N1 C2 -16.96(15) . . . . ?
N1 Cu1 N4 C10 110.66(14) . . . . ?
N3 Cu1 N4 C10 -119.71(14) . . . . ?
N2 Cu1 N4 C10 -10.41(14) . . . . ?
N1 Cu1 N4 C19 -129.49(14) . . . . ?
N3 Cu1 N4 C19 0.14(13) . . . . ?
N2 Cu1 N4 C19 109.44(14) . . . . ?
N1 Cu1 N4 C1 -9.88(14) . . . . ?
N3 Cu1 N4 C1 119.75(14) . . . . ?
N2 Cu1 N4 C1 -130.95(14) . . . . ?
C20 N3 C21 C22 -177.60(19) . . . . ?
Cu1 N3 C21 C22 16.7(3) . . . . ?
C27 C22 C21 N3 8.8(3) . . . . ?
C23 C22 C21 N3 -174.9(2) . . . . ?
C2 N1 C3 C4 -177.9(2) . . . . ?
Cu1 N1 C3 C4 -6.7(4) . . . . ?
C21 N3 C20 C19 -119.4(2) . . . . ?
Cu1 N3 C20 C19 50.16(19) . . . . ?
C10 N4 C19 C20 138.90(18) . . . . ?
C1 N4 C19 C20 -85.3(2) . . . . ?
Cu1 N4 C19 C20 26.43(19) . . . . ?
N3 C20 C19 N4 -52.3(2) . . . . ?
C19 N4 C10 C11 -77.2(2) . . . . ?
C1 N4 C10 C11 147.72(19) . . . . ?
Cu1 N4 C10 C11 36.4(2) . . . . ?
C23 C24 C25 C26 -1.2(3) . . . . ?
C25 C24 C23 C22 0.3(3) . . . . ?
C27 C22 C23 C24 0.7(3) . . . . ?
C21 C22 C23 C24 -175.78(19) . . . . ?
C11 N2 C12 C13 178.9(2) . . . . ?
Cu1 N2 C12 C13 -13.9(4) . . . . ?
C24 C25 C26 C27 1.1(3) . . . . ?
N1 C3 C4 C5 -27.0(4) . . . . ?
N1 C3 C4 C9 152.6(2) . . . . ?
C25 C26 C27 C22 -0.1(3) . . . . ?
C23 C22 C27 C26 -0.8(3) . . . . ?
C21 C22 C27 C26 175.5(2) . . . . ?
C10 N4 C1 C2 -77.1(2) . . . . ?
C19 N4 C1 C2 147.83(19) . . . . ?
Cu1 N4 C1 C2 34.5(2) . . . . ?
C3 N1 C2 C1 -145.0(2) . . . . ?
Cu1 N1 C2 C1 41.6(2) . . . . ?
N4 C1 C2 N1 -53.3(3) . . . . ?
N2 C12 C13 C14 -27.2(4) . . . . ?
N2 C12 C13 C18 154.1(2) . . . . ?
C7 C6 C5 C4 -0.1(4) . . . . ?
C9 C4 C5 C6 -0.9(4) . . . . ?
C3 C4 C5 C6 178.8(2) . . . . ?
C5 C6 C7 C8 0.2(4) . . . . ?
C14 C13 C18 C17 0.3(4) . . . . ?
C12 C13 C18 C17 179.1(2) . . . . ?
C5 C4 C9 C8 1.7(4) . . . . ?
C3 C4 C9 C8 -177.9(2) . . . . ?
C12 N2 C11 C10 -145.7(2) . . . . ?
Cu1 N2 C11 C10 43.9(2) . . . . ?
N4 C10 C11 N2 -56.2(2) . . . . ?
C13 C18 C17 C16 -0.8(4) . . . . ?
C18 C17 C16 C15 1.3(4) . . . . ?
C14 C15 C16 C17 -1.2(4) . . . . ?
C18 C13 C14 C15 -0.1(4) . . . . ?
C12 C13 C14 C15 -178.9(2) . . . . ?
C16 C15 C14 C13 0.6(4) . . . . ?
C6 C7 C8 C9 0.6(4) . . . . ?
C4 C9 C8 C7 -1.6(4) . . . . ?
